data_1008427
loop_
_publ_author_name
'Protas, J'
'Marnier, G'
'Boulanger, B'
'Menaert, B'

_publ_section_title 'Structure cristalline de Cs Ti O (As O~4~)'
_journal_coden_ASTM ACSCEE
_journal_name_full 'Acta Crystallographica C (39,1983-)'
_journal_page_first 1123
_journal_page_last 1125
_journal_volume 45
_journal_year 1989
_chemical_formula_structural 'Cs Ti O (As O4)'
_chemical_formula_sum 'As Cs O5 Ti'
_chemical_name_systematic 'Caesium titanium oxide arsenate'
_space_group_IT_number 33
_symmetry_cell_setting orthorhombic
_symmetry_Int_Tables_number 33
_symmetry_space_group_name_Hall 'P -2ac -2n'
_symmetry_space_group_name_H-M 'P n 21 a'
_cell_angle_alpha 90
_cell_angle_beta 90
_cell_angle_gamma 90
_cell_formula_units_Z 8
_cell_length_a 13.486(2)
_cell_length_b 10.688(1)
_cell_length_c 6.8616(7)
_cell_volume 989.0
_refine_ls_R_factor_all 0.027
_cod_database_code 1008427

loop_
_symmetry_equiv_pos_as_xyz
x,y,z
-x,1/2+y,-z
1/2-x,1/2+y,1/2+z
1/2+x,y,1/2-z

loop_
_atom_site_label
_atom_site_type_symbol
_atom_site_symmetry_multiplicity
_atom_site_Wyckoff_symbol
_atom_site_fract_x
_atom_site_fract_y
_atom_site_fract_z
_atom_site_occupancy
_atom_site_attached_hydrogens
_atom_site_calc_flag
Ti1 Ti4+ 4 a 0.37236(6) 0. 0.5032(1) 1. 0 d
Ti2 Ti4+ 4 a 0.25168(7) 0.25165(9) 0.2655(1) 1. 0 d
As1 As5+ 4 a 0.50117(4) 0.25561(6) 0.32609(6) 1. 0 d
As2 As5+ 4 a 0.17764(3) 0.51011(6) 0.50102(8) 1. 0 d
Cs1 Cs1+ 4 a 0.38665(3) 0.35427(6) 0.78585(5) 1. 0 d
Cs2 Cs1+ 4 a 0.11062(3) 0.09679(5) 0.69831(5) 1. 0 d
O1 O2- 4 a 0.4861(3) 0.1359(4) 0.4754(7) 1. 0 d
O2 O2- 4 a 0.5154(3) 0.3884(4) 0.4605(6) 1. 0 d
O3 O2- 4 a 0.3977(3) 0.2819(4) 0.1911(6) 1. 0 d
O4 O2- 4 a 0.6023(3) 0.2359(4) 0.1841(6) 1. 0 d
O5 O2- 4 a 0.2158(3) 0.6411(4) -0.0580(6) 1. 0 d
O6 O2- 4 a 0.2176(3) 0.3923(4) 0.0577(6) 1. 0 d
O7 O2- 4 a 0.1106(3) 0.5481(4) 0.3012(6) 1. 0 d
O8 O2- 4 a 0.1108(3) 0.4734(4) 0.7008(6) 1. 0 d
O9 O2- 4 a 0.2543(3) 0.6356(4) 0.5476(6) 1. 0 d
O10 O2- 4 a 0.2560(3) 0.3940(4) 0.4488(6) 1. 0 d

loop_
_atom_type_symbol
_atom_type_oxidation_number
Ti4+ 4.000
As5+ 5.000
Cs1+ 1.000
O2- -2.000
